data_2223316
loop_
_publ_author_name
'Urakami, Daisuke'
'Inoue, Katsuya'
'Hayami, Shinya'

_publ_section_title Triphenyl{(<i>E</i>)-4-[4-(phenyldiazenyl)phenyl]-4<i>H</i>-1,2,4-triazol-1-yl}boron
_journal_coeditor_code BX2228
_journal_issue 10
_journal_name_full 'Acta Crystallographica Section E'
_journal_page_first o2425
_journal_paper_doi 10.1107/S1600536809036071
_journal_volume 65
_journal_year 2009
_chemical_formula_iupac 'C32 H26 B N5'
_chemical_formula_moiety 'C32 H26 B N5'
_chemical_formula_sum 'C32 H26 B N5'
_chemical_formula_weight 491.39
_chemical_name_systematic <i>(E)</i>-4-[4-(phenyldiazenyl)phenyl-4<i>H</i>-1,2,4-triazole]triphenylboron
_space_group_IT_number 14
_symmetry_cell_setting monoclinic
_symmetry_space_group_name_Hall '-P 2yn'
_symmetry_space_group_name_H-M 'P 1 21/n 1'
_atom_sites_solution_hydrogens geom
_atom_sites_solution_primary direct
_atom_sites_solution_secondary difmap
_audit_creation_method SHELXL97
_cell_angle_alpha 90.00
_cell_angle_beta 97.0810(15)
_cell_angle_gamma 90.00
_cell_formula_units_Z 4
_cell_length_a 17.4049(6)
_cell_length_b 7.1284(2)
_cell_length_c 21.0645(7)
_cell_measurement_reflns_used 13301
_cell_measurement_temperature 113(2)
_cell_measurement_theta_max 27.405
_cell_measurement_theta_min 2.660
_cell_volume 2593.52(14)
_computing_cell_refinement 'PROCESS-AUTO (Rigaku, 1998)'
_computing_data_collection 'PROCESS-AUTO (Rigaku, 1998)'
_computing_data_reduction 'CrystalClear (Rigaku/MSC, 2002)'
_computing_molecular_graphics 'Yadokari-XG (Wakita, 2000)'
_computing_publication_material 'SHELXL97 (Sheldrick, 2008)'
_computing_structure_refinement 'SHELXL97 (Sheldrick, 2008)'
_computing_structure_solution 'SHELXS97 (Sheldrick, 2008)'
_diffrn_ambient_temperature 113(2)
_diffrn_measured_fraction_theta_full 0.999
_diffrn_measured_fraction_theta_max 0.958
_diffrn_measurement_device_type 'Rigaku R-AXIS RAPID'
_diffrn_measurement_method \w
_diffrn_radiation_monochromator graphite
_diffrn_radiation_source 'fine-focus sealed tube'
_diffrn_radiation_type MoK\a
_diffrn_radiation_wavelength 0.71069
_diffrn_reflns_av_R_equivalents 0.0499
_diffrn_reflns_av_sigmaI/netI 0.0488
_diffrn_reflns_limit_h_max 22
_diffrn_reflns_limit_h_min -21
_diffrn_reflns_limit_k_max 8
_diffrn_reflns_limit_k_min -9
_diffrn_reflns_limit_l_max 27
_diffrn_reflns_limit_l_min -27
_diffrn_reflns_number 19971
_diffrn_reflns_theta_full 27.43
_diffrn_reflns_theta_max 27.43
_diffrn_reflns_theta_min 1.43
_exptl_absorpt_coefficient_mu 0.075
_exptl_absorpt_correction_T_max 0.9925
_exptl_absorpt_correction_T_min 0.9705
_exptl_absorpt_correction_type multi-scan
_exptl_absorpt_process_details '(Higashi, 2001)'
_exptl_crystal_colour orange
_exptl_crystal_density_diffrn 1.258
_exptl_crystal_density_method 'not measured'
_exptl_crystal_description block
_exptl_crystal_F_000 1032
_exptl_crystal_size_max 0.40
_exptl_crystal_size_mid 0.20
_exptl_crystal_size_min 0.10
_refine_diff_density_max 0.262
_refine_diff_density_min -0.270
_refine_ls_extinction_method none
_refine_ls_goodness_of_fit_ref 1.027
_refine_ls_hydrogen_treatment constr
_refine_ls_matrix_type full
_refine_ls_number_parameters 343
_refine_ls_number_reflns 5668
_refine_ls_number_restraints 0
_refine_ls_restrained_S_all 1.027
_refine_ls_R_factor_all 0.0820
_refine_ls_R_factor_gt 0.0498
_refine_ls_shift/su_max 0.002
_refine_ls_shift/su_mean 0.001
_refine_ls_structure_factor_coef Fsqd
_refine_ls_weighting_details 'calc w = 1/[\s^2^(Fo^2^)+(0.0835P)^2^] where P=(Fo^2^+2Fc^2^)/3'
_refine_ls_weighting_scheme calc
_refine_ls_wR_factor_gt 0.1189
_refine_ls_wR_factor_ref 0.1384
_reflns_number_gt 4068
_reflns_number_total 5668
_reflns_threshold_expression I>2\s(I)
_cod_data_source_file bx2228.cif
_cod_data_source_block I
_cod_original_sg_symbol_H-M 'P 21/n'
_cod_database_code 2223316
_cod_database_fobs_code 2223316

loop_
_symmetry_equiv_pos_as_xyz
'x, y, z'
'-x+1/2, y+1/2, -z+1/2'
'-x, -y, -z'
'x-1/2, -y-1/2, z-1/2'

loop_
_atom_site_type_symbol
_atom_site_label
_atom_site_fract_x
_atom_site_fract_y
_atom_site_fract_z
_atom_site_U_iso_or_equiv
_atom_site_adp_type
_atom_site_calc_flag
_atom_site_refinement_flags
_atom_site_occupancy
_atom_site_disorder_assembly
_atom_site_disorder_group
B B1 0.21836(11) 0.3083(3) 0.04914(9) 0.0190(4) Uani d . 1 . .
C C1 0.29403(9) 0.0119(2) 0.10360(8) 0.0197(4) Uani d . 1 . .
H H1 0.2800 -0.0758 0.0702 0.024 Uiso calc R 1 . .
C C2 0.34594(11) 0.1427(2) 0.19029(8) 0.0285(4) Uani d . 1 . .
H H2 0.3765 0.1618 0.2304 0.034 Uiso calc R 1 . .
C C3 0.38777(9) -0.1882(2) 0.17537(8) 0.0201(4) Uani d . 1 . .
C C4 0.41059(10) -0.2207(2) 0.23988(8) 0.0256(4) Uani d . 1 . .
H H3 0.3942 -0.1399 0.2714 0.031 Uiso calc R 1 . .
C C5 0.45769(11) -0.3730(2) 0.25743(8) 0.0273(4) Uani d . 1 . .
H H4 0.4750 -0.3949 0.3014 0.033 Uiso calc R 1 . .
C C6 0.48000(9) -0.4945(2) 0.21125(8) 0.0214(4) Uani d . 1 . .
C C7 0.45478(10) -0.4616(2) 0.14683(8) 0.0219(4) Uani d . 1 . .
H H5 0.4687 -0.5460 0.1153 0.026 Uiso calc R 1 . .
C C8 0.40960(9) -0.3068(2) 0.12870(8) 0.0217(4) Uani d . 1 . .
H H6 0.3937 -0.2820 0.0847 0.026 Uiso calc R 1 . .
C C9 0.58832(10) -0.9199(2) 0.21814(8) 0.0225(4) Uani d . 1 . .
C C10 0.62167(10) -0.9365(3) 0.28142(8) 0.0247(4) Uani d . 1 . .
H H7 0.6102 -0.8473 0.3124 0.030 Uiso calc R 1 . .
C C11 0.67159(10) -1.0832(3) 0.29885(9) 0.0296(4) Uani d . 1 . .
H H8 0.6944 -1.0950 0.3420 0.036 Uiso calc R 1 . .
C C12 0.68874(11) -1.2142(3) 0.25356(9) 0.0330(5) Uani d . 1 . .
H H9 0.7238 -1.3137 0.2657 0.040 Uiso calc R 1 . .
C C13 0.65460(12) -1.1989(3) 0.19090(10) 0.0353(5) Uani d . 1 . .
H H10 0.6659 -1.2888 0.1600 0.042 Uiso calc R 1 . .
C C14 0.60408(11) -1.0529(3) 0.17306(9) 0.0313(4) Uani d . 1 . .
H H11 0.5802 -1.0435 0.1301 0.038 Uiso calc R 1 . .
C C15 0.17458(9) 0.1567(2) -0.00001(8) 0.0194(4) Uani d . 1 . .
C C16 0.12558(9) 0.0210(2) 0.02111(8) 0.0222(4) Uani d . 1 . .
H H12 0.1184 0.0189 0.0651 0.027 Uiso calc R 1 . .
C C17 0.08711(10) -0.1107(2) -0.01958(9) 0.0267(4) Uani d . 1 . .
H H13 0.0547 -0.2015 -0.0033 0.032 Uiso calc R 1 . .
C C18 0.09617(11) -0.1094(2) -0.08390(9) 0.0292(4) Uani d . 1 . .
H H14 0.0702 -0.1994 -0.1121 0.035 Uiso calc R 1 . .
C C19 0.14345(10) 0.0242(3) -0.10691(8) 0.0286(4) Uani d . 1 . .
H H15 0.1495 0.0268 -0.1511 0.034 Uiso calc R 1 . .
C C20 0.18194(10) 0.1542(2) -0.06551(8) 0.0230(4) Uani d . 1 . .
H H16 0.2143 0.2445 -0.0821 0.028 Uiso calc R 1 . .
C C21 0.28127(9) 0.4280(2) 0.01512(7) 0.0190(4) Uani d . 1 . .
C C22 0.35283(10) 0.3533(2) 0.00407(8) 0.0233(4) Uani d . 1 . .
H H17 0.3672 0.2329 0.0208 0.028 Uiso calc R 1 . .
C C23 0.40343(10) 0.4484(3) -0.03036(8) 0.0266(4) Uani d . 1 . .
H H18 0.4515 0.3931 -0.0367 0.032 Uiso calc R 1 . .
C C24 0.38387(10) 0.6248(3) -0.05563(8) 0.0282(4) Uani d . 1 . .
H H19 0.4185 0.6911 -0.0790 0.034 Uiso calc R 1 . .
C C25 0.31309(10) 0.7026(3) -0.04624(8) 0.0258(4) Uani d . 1 . .
H H20 0.2988 0.8223 -0.0636 0.031 Uiso calc R 1 . .
C C26 0.26302(10) 0.6055(2) -0.01144(8) 0.0219(4) Uani d . 1 . .
H H21 0.2149 0.6612 -0.0054 0.026 Uiso calc R 1 . .
C C27 0.15982(10) 0.4430(2) 0.08339(8) 0.0195(4) Uani d . 1 . .
C C28 0.18757(10) 0.5898(2) 0.12474(8) 0.0222(4) Uani d . 1 . .
H H22 0.2419 0.6043 0.1354 0.027 Uiso calc R 1 . .
C C29 0.13847(11) 0.7138(2) 0.15035(8) 0.0256(4) Uani d . 1 . .
H H23 0.1594 0.8127 0.1774 0.031 Uiso calc R 1 . .
C C30 0.05859(11) 0.6942(3) 0.13665(8) 0.0277(4) Uani d . 1 . .
H H24 0.0247 0.7785 0.1543 0.033 Uiso calc R 1 . .
C C31 0.02944(10) 0.5507(3) 0.09706(9) 0.0275(4) Uani d . 1 . .
H H25 -0.0250 0.5348 0.0876 0.033 Uiso calc R 1 . .
C C32 0.07955(10) 0.4284(2) 0.07081(8) 0.0241(4) Uani d . 1 . .
H H26 0.0581 0.3313 0.0432 0.029 Uiso calc R 1 . .
N N1 0.26879(8) 0.1851(2) 0.10506(6) 0.0194(3) Uani d . 1 . .
N N2 0.30188(9) 0.2706(2) 0.16050(7) 0.0285(4) Uani d . 1 . .
N N3 0.34303(8) -0.02185(19) 0.15713(6) 0.0204(3) Uani d . 1 . .
N N4 0.52992(8) -0.6447(2) 0.23468(7) 0.0238(3) Uani d . 1 . .
N N5 0.53680(8) -0.7720(2) 0.19453(7) 0.0245(3) Uani d . 1 . .

loop_
_atom_site_aniso_label
_atom_site_aniso_U_11
_atom_site_aniso_U_22
_atom_site_aniso_U_33
_atom_site_aniso_U_12
_atom_site_aniso_U_13
_atom_site_aniso_U_23
B1 0.0204(9) 0.0185(9) 0.0176(9) 0.0035(8) 0.0006(7) 0.0034(8)
C1 0.0226(8) 0.0201(8) 0.0159(8) 0.0007(8) 0.0001(6) 0.0013(7)
C2 0.0378(10) 0.0253(10) 0.0205(9) 0.0030(9) -0.0045(8) -0.0015(7)
C3 0.0211(8) 0.0176(8) 0.0210(8) 0.0019(7) 0.0000(7) 0.0034(7)
C4 0.0351(10) 0.0244(9) 0.0166(8) 0.0058(8) 0.0005(7) -0.0011(7)
C5 0.0369(10) 0.0268(10) 0.0165(9) 0.0035(8) -0.0036(7) 0.0015(7)
C6 0.0216(8) 0.0229(9) 0.0190(8) 0.0015(8) -0.0002(7) 0.0034(7)
C7 0.0240(8) 0.0227(9) 0.0189(8) 0.0028(8) 0.0030(7) -0.0001(7)
C8 0.0227(8) 0.0266(9) 0.0151(8) 0.0009(8) -0.0005(6) 0.0020(7)
C9 0.0232(9) 0.0229(9) 0.0222(9) 0.0031(8) 0.0057(7) 0.0046(7)
C10 0.0266(9) 0.0245(9) 0.0235(9) 0.0028(8) 0.0050(7) 0.0029(7)
C11 0.0296(10) 0.0304(10) 0.0285(10) 0.0027(9) 0.0023(8) 0.0071(8)
C12 0.0319(10) 0.0275(10) 0.0409(12) 0.0094(9) 0.0102(9) 0.0093(9)
C13 0.0449(12) 0.0287(10) 0.0347(11) 0.0094(10) 0.0140(9) 0.0002(9)
C14 0.0403(11) 0.0302(10) 0.0234(9) 0.0054(9) 0.0041(8) 0.0009(8)
C15 0.0192(8) 0.0190(8) 0.0196(8) 0.0061(7) 0.0001(6) 0.0014(7)
C16 0.0214(9) 0.0234(9) 0.0215(9) 0.0041(8) 0.0016(7) 0.0018(7)
C17 0.0224(9) 0.0216(9) 0.0343(10) 0.0007(8) -0.0031(7) 0.0026(8)
C18 0.0296(10) 0.0219(9) 0.0325(10) 0.0030(8) -0.0102(8) -0.0068(8)
C19 0.0350(10) 0.0300(10) 0.0190(9) 0.0061(9) -0.0031(7) -0.0029(7)
C20 0.0263(9) 0.0220(9) 0.0203(9) 0.0025(8) 0.0009(7) 0.0001(7)
C21 0.0223(8) 0.0209(8) 0.0129(8) -0.0009(7) -0.0008(6) -0.0022(6)
C22 0.0241(9) 0.0234(9) 0.0225(9) 0.0027(8) 0.0029(7) 0.0009(7)
C23 0.0237(9) 0.0305(10) 0.0266(9) 0.0036(8) 0.0071(7) 0.0002(8)
C24 0.0284(9) 0.0334(10) 0.0238(9) -0.0030(9) 0.0081(7) 0.0029(8)
C25 0.0303(9) 0.0259(9) 0.0205(9) 0.0009(8) 0.0008(7) 0.0047(7)
C26 0.0224(8) 0.0251(9) 0.0181(8) 0.0030(8) 0.0017(7) -0.0004(7)
C27 0.0250(9) 0.0181(8) 0.0158(8) 0.0023(8) 0.0041(6) 0.0037(7)
C28 0.0248(9) 0.0217(9) 0.0205(9) 0.0030(8) 0.0044(7) 0.0025(7)
C29 0.0379(10) 0.0204(9) 0.0194(9) -0.0003(8) 0.0076(7) -0.0004(7)
C30 0.0345(10) 0.0270(9) 0.0238(9) 0.0088(9) 0.0125(8) 0.0012(8)
C31 0.0239(9) 0.0298(10) 0.0295(10) 0.0021(8) 0.0059(7) 0.0024(8)
C32 0.0260(9) 0.0240(9) 0.0225(9) 0.0014(8) 0.0032(7) -0.0008(7)
N1 0.0217(7) 0.0208(7) 0.0153(7) -0.0017(6) 0.0006(5) -0.0010(6)
N2 0.0382(9) 0.0267(8) 0.0182(7) 0.0030(7) -0.0063(6) -0.0037(6)
N3 0.0231(7) 0.0211(7) 0.0165(7) 0.0009(6) 0.0003(6) 0.0000(6)
N4 0.0265(8) 0.0247(8) 0.0201(7) 0.0031(7) 0.0015(6) 0.0025(6)
N5 0.0269(8) 0.0261(8) 0.0203(7) 0.0038(7) 0.0023(6) 0.0023(6)

loop_
_atom_type_symbol
_atom_type_description
_atom_type_scat_dispersion_real
_atom_type_scat_dispersion_imag
_atom_type_scat_source
C C 0.0033 0.0016 'International Tables Vol C Tables 4.2.6.8 and 6.1.1.4'
H H 0.0000 0.0000 'International Tables Vol C Tables 4.2.6.8 and 6.1.1.4'
B B 0.0013 0.0007 'International Tables Vol C Tables 4.2.6.8 and 6.1.1.4'
N N 0.0061 0.0033 'International Tables Vol C Tables 4.2.6.8 and 6.1.1.4'

loop_
_geom_angle_atom_site_label_1
_geom_angle_atom_site_label_2
_geom_angle_atom_site_label_3
_geom_angle_site_symmetry_1
_geom_angle_site_symmetry_3
_geom_angle
_geom_angle_publ_flag
B1 C15 C16 . . 121.02(14) ?
B1 C15 C20 . . 122.99(15) ?
B1 C21 C22 . . 122.41(15) ?
B1 C21 C26 . . 121.19(14) ?
B1 C27 C32 . . 122.56(15) ?
B1 C27 C28 . . 121.70(15) ?
B1 N1 C1 . . 129.79(13) ?
B1 N1 N2 . . 120.24(13) ?
C1 N1 N2 . . 109.25(13) ?
C1 N3 C2 . . 104.76(14) ?
C1 N3 C3 . . 129.28(14) ?
C2 N2 N1 . . 104.99(14) ?
C2 N3 C3 . . 125.84(14) ?
C3 C4 C5 . . 118.81(16) ?
C3 C4 H3 . . 120.6 ?
C3 C8 C7 . . 119.23(15) ?
C3 C8 H6 . . 120.4 ?
C4 C3 C8 . . 121.50(16) ?
C4 C3 N3 . . 118.53(15) ?
C4 C5 C6 . . 120.56(16) ?
C4 C5 H4 . . 119.7 ?
C5 C4 H3 . . 120.6 ?
C5 C6 C7 . . 119.60(16) ?
C5 C6 N4 . . 115.79(14) ?
C6 C5 H4 . . 119.7 ?
C6 C7 C8 . . 120.25(16) ?
C6 C7 H5 . . 119.9 ?
C6 N4 N5 . . 114.42(14) ?
C7 C6 N4 . . 124.60(15) ?
C7 C8 H6 . . 120.4 ?
C8 C3 N3 . . 119.91(14) ?
C8 C7 H5 . . 119.9 ?
C9 C10 C11 . . 119.59(17) ?
C9 C10 H7 . . 120.2 ?
C9 C14 C13 . . 119.91(17) ?
C9 C14 H11 . . 120.0 ?
C9 N5 N4 . . 113.92(14) ?
C10 C9 C14 . . 120.07(16) ?
C10 C9 N5 . . 124.35(16) ?
C10 C11 C12 . . 120.43(18) ?
C10 C11 H8 . . 119.8 ?
C11 C10 H7 . . 120.2 ?
C11 C12 C13 . . 119.84(18) ?
C11 C12 H9 . . 120.1 ?
C12 C11 H8 . . 119.8 ?
C12 C13 C14 . . 120.13(18) ?
C12 C13 H10 . . 119.9 ?
C13 C12 H9 . . 120.1 ?
C13 C14 H11 . . 120.0 ?
C14 C9 N5 . . 115.58(15) ?
C14 C13 H10 . . 119.9 ?
C15 B1 C21 . . 110.99(13) ?
C15 B1 C27 . . 113.89(14) ?
C15 B1 N1 . . 105.67(13) ?
C15 C16 C17 . . 122.59(16) ?
C15 C16 H12 . . 118.7 ?
C15 C20 C19 . . 122.11(17) ?
C15 C20 H16 . . 118.9 ?
C16 C15 C20 . . 115.98(15) ?
C16 C17 C18 . . 119.75(17) ?
C16 C17 H13 . . 120.1 ?
C17 C16 H12 . . 118.7 ?
C17 C18 C19 . . 119.48(16) ?
C17 C18 H14 . . 120.3 ?
C18 C17 H13 . . 120.1 ?
C18 C19 C20 . . 120.08(17) ?
C18 C19 H15 . . 120.0 ?
C19 C18 H14 . . 120.3 ?
C19 C20 H16 . . 118.9 ?
C20 C19 H15 . . 120.0 ?
C21 B1 C27 . . 112.21(14) ?
C21 B1 N1 . . 105.60(12) ?
C21 C22 C23 . . 122.48(16) ?
C21 C22 H17 . . 118.8 ?
C21 C26 C25 . . 122.20(16) ?
C21 C26 H21 . . 118.9 ?
C22 C21 C26 . . 116.02(15) ?
C22 C23 C24 . . 120.08(16) ?
C22 C23 H18 . . 120.0 ?
C23 C22 H17 . . 118.8 ?
C23 C24 C25 . . 119.10(16) ?
C23 C24 H19 . . 120.4 ?
C24 C23 H18 . . 120.0 ?
C24 C25 C26 . . 120.12(16) ?
C24 C25 H20 . . 119.9 ?
C25 C24 H19 . . 120.4 ?
C25 C26 H21 . . 118.9 ?
C26 C25 H20 . . 119.9 ?
C27 B1 N1 . . 107.85(13) ?
C27 C28 C29 . . 122.30(16) ?
C27 C28 H22 . . 118.9 ?
C27 C32 C31 . . 122.65(17) ?
C27 C32 H26 . . 118.7 ?
C28 C27 C32 . . 115.62(15) ?
C28 C29 C30 . . 120.25(17) ?
C28 C29 H23 . . 119.9 ?
C29 C28 H22 . . 118.9 ?
C29 C30 C31 . . 119.00(16) ?
C29 C30 H24 . . 120.5 ?
C30 C29 H23 . . 119.9 ?
C30 C31 C32 . . 120.17(17) ?
C30 C31 H25 . . 119.9 ?
C31 C30 H24 . . 120.5 ?
C31 C32 H26 . . 118.7 ?
C32 C31 H25 . . 119.9 ?
N1 C1 N3 . . 109.09(14) ?
N1 C1 H1 . . 125.5 ?
N2 C2 N3 . . 111.91(15) ?
N2 C2 H2 . . 124.0 ?
N3 C1 H1 . . 125.5 ?
N3 C2 H2 . . 124.0 ?

loop_
_geom_bond_atom_site_label_1
_geom_bond_atom_site_label_2
_geom_bond_site_symmetry_2
_geom_bond_distance
_geom_bond_publ_flag
B1 C15 . 1.621(2) ?
B1 C21 . 1.623(2) ?
B1 C27 . 1.631(2) ?
B1 N1 . 1.636(2) ?
C1 N1 . 1.312(2) ?
C1 N3 . 1.349(2) ?
C1 H1 . 0.9500 ?
C2 N2 . 1.302(2) ?
C2 N3 . 1.363(2) ?
C2 H2 . 0.9500 ?
C3 C4 . 1.388(2) ?
C3 C8 . 1.385(2) ?
C3 N3 . 1.444(2) ?
C4 C5 . 1.383(2) ?
C4 H3 . 0.9500 ?
C5 C6 . 1.393(2) ?
C5 H4 . 0.9500 ?
C6 C7 . 1.394(2) ?
C6 N4 . 1.428(2) ?
C7 H5 . 0.9500 ?
C7 C8 . 1.381(2) ?
C8 H6 . 0.9500 ?
C9 C10 . 1.392(2) ?
C9 C14 . 1.393(2) ?
C9 N5 . 1.433(2) ?
C10 C11 . 1.380(2) ?
C10 H7 . 0.9500 ?
C11 C12 . 1.393(3) ?
C11 H8 . 0.9500 ?
C12 C13 . 1.383(3) ?
C12 H9 . 0.9500 ?
C13 C14 . 1.384(3) ?
C13 H10 . 0.9500 ?
C14 H11 . 0.9500 ?
C15 C16 . 1.398(2) ?
C15 C20 . 1.401(2) ?
C16 C17 . 1.387(2) ?
C16 H12 . 0.9500 ?
C17 C18 . 1.383(3) ?
C17 H13 . 0.9500 ?
C18 C19 . 1.385(3) ?
C18 H14 . 0.9500 ?
C19 C20 . 1.387(2) ?
C19 H15 . 0.9500 ?
C20 H16 . 0.9500 ?
C21 C22 . 1.400(2) ?
C21 C26 . 1.404(2) ?
C22 H17 . 0.9500 ?
C22 C23 . 1.385(2) ?
C23 C24 . 1.391(2) ?
C23 H18 . 0.9500 ?
C24 C25 . 1.387(2) ?
C24 H19 . 0.9500 ?
C25 C26 . 1.390(2) ?
C25 H20 . 0.9500 ?
C26 H21 . 0.9500 ?
C27 C28 . 1.408(2) ?
C27 C32 . 1.393(2) ?
C28 C29 . 1.384(2) ?
C28 H22 . 0.9500 ?
C29 C30 . 1.392(3) ?
C29 H23 . 0.9500 ?
C30 C31 . 1.377(3) ?
C30 H24 . 0.9500 ?
C31 C32 . 1.394(2) ?
C31 H25 . 0.9500 ?
C32 H26 . 0.9500 ?
N1 N2 . 1.3787(18) ?
N4 N5 . 1.2563(19) ?

loop_
_geom_hbond_atom_site_label_D
_geom_hbond_atom_site_label_H
_geom_hbond_atom_site_label_A
_geom_hbond_site_symmetry_A
_geom_hbond_distance_DH
_geom_hbond_distance_HA
_geom_hbond_distance_DA
_geom_hbond_angle_DHA
C4 H3 Cg1 2_545 0.95 2.91 3.822(2) 162

loop_
_geom_torsion_atom_site_label_1
_geom_torsion_atom_site_label_2
_geom_torsion_atom_site_label_3
_geom_torsion_atom_site_label_4
_geom_torsion_site_symmetry_1
_geom_torsion_site_symmetry_2
_geom_torsion_site_symmetry_3
_geom_torsion_site_symmetry_4
_geom_torsion
_geom_torsion_publ_flag
B1 C15 C16 C17 . . . . 179.90(15) ?
B1 C15 C20 C19 . . . . -179.44(15) ?
B1 C21 C22 C23 . . . . 173.63(15) ?
B1 C21 C26 C25 . . . . -173.56(15) ?
B1 C27 C32 C31 . . . . -176.03(16) ?
B1 N1 C1 N3 . . . . 170.60(14) ?
B1 N1 N2 C2 . . . . -171.42(15) ?
C1 N1 B1 C15 . . . . 22.6(2) ?
C1 N1 B1 C21 . . . . -95.12(19) ?
C1 N1 B1 C27 . . . . 144.72(16) ?
C1 N1 N2 C2 . . . . -0.18(19) ?
C1 N3 C2 N2 . . . . 0.4(2) ?
C1 N3 C3 C4 . . . . -156.01(17) ?
C1 N3 C3 C8 . . . . 26.6(3) ?
C2 N3 C1 N1 . . . . -0.54(18) ?
C2 N3 C3 C4 . . . . 28.5(3) ?
C2 N3 C3 C8 . . . . -148.83(17) ?
C3 C4 C5 C6 . . . . -1.8(3) ?
C3 C8 C7 C6 . . . . -2.0(3) ?
C3 N3 C1 N1 . . . . -176.73(15) ?
C3 N3 C2 N2 . . . . 176.80(15) ?
C5 C6 C7 C8 . . . . 1.7(3) ?
C6 N4 N5 C9 . . . . 178.72(14) ?
C7 C6 C5 C4 . . . . 0.2(3) ?
C7 C8 C3 C4 . . . . 0.4(3) ?
C7 C8 C3 N3 . . . . 177.64(15) ?
C8 C3 C4 C5 . . . . 1.5(3) ?
C10 C9 C14 C13 . . . . -1.7(3) ?
C10 C9 N5 N4 . . . . 7.0(2) ?
C10 C11 C12 C13 . . . . -1.0(3) ?
C12 C11 C10 C9 . . . . 0.1(3) ?
C12 C13 C14 C9 . . . . 0.8(3) ?
C14 C9 C10 C11 . . . . 1.3(3) ?
C14 C9 N5 N4 . . . . -173.24(16) ?
C14 C13 C12 C11 . . . . 0.6(3) ?
C15 C20 C19 C18 . . . . -0.3(3) ?
C16 C15 B1 C21 . . . . 171.30(14) ?
C16 C15 B1 C27 . . . . -60.91(19) ?
C16 C15 B1 N1 . . . . 57.29(18) ?
C16 C15 C20 C19 . . . . -0.5(2) ?
C16 C17 C18 C19 . . . . -0.2(3) ?
C18 C17 C16 C15 . . . . -0.6(2) ?
C20 C15 B1 C21 . . . . -9.8(2) ?
C20 C15 B1 C27 . . . . 118.01(17) ?
C20 C15 B1 N1 . . . . -123.80(16) ?
C20 C15 C16 C17 . . . . 0.9(2) ?
C20 C19 C18 C17 . . . . 0.6(3) ?
C22 C21 B1 C15 . . . . -75.75(19) ?
C22 C21 B1 C27 . . . . 155.54(15) ?
C22 C21 B1 N1 . . . . 38.3(2) ?
C22 C21 C26 C25 . . . . -0.5(2) ?
C22 C23 C24 C25 . . . . -0.5(3) ?
C24 C23 C22 C21 . . . . -0.2(3) ?
C24 C25 C26 C21 . . . . -0.2(3) ?
C26 C21 B1 C15 . . . . 96.88(17) ?
C26 C21 B1 C27 . . . . -31.8(2) ?
C26 C21 B1 N1 . . . . -149.07(14) ?
C26 C21 C22 C23 . . . . 0.6(2) ?
C26 C25 C24 C23 . . . . 0.6(3) ?
C27 C28 C29 C30 . . . . 1.3(3) ?
C28 C27 B1 C15 . . . . -176.33(14) ?
C28 C27 B1 C21 . . . . -49.2(2) ?
C28 C27 B1 N1 . . . . 66.73(19) ?
C28 C27 C32 C31 . . . . 0.1(2) ?
C29 C28 C27 B1 . . . . 175.07(15) ?
C29 C28 C27 C32 . . . . -1.1(2) ?
C30 C31 C32 C27 . . . . 0.7(3) ?
C31 C30 C29 C28 . . . . -0.4(3) ?
C32 C27 B1 C15 . . . . -0.4(2) ?
C32 C27 B1 C21 . . . . 126.77(17) ?
C32 C27 B1 N1 . . . . -117.34(16) ?
C32 C31 C30 C29 . . . . -0.6(3) ?
N1 N2 C2 N3 . . . . -0.2(2) ?
N2 N1 B1 C15 . . . . -168.22(13) ?
N2 N1 B1 C21 . . . . 74.09(17) ?
N2 N1 B1 C27 . . . . -46.06(19) ?
N2 N1 C1 N3 . . . . 0.46(18) ?
N3 C3 C4 C5 . . . . -175.80(16) ?
N4 C6 C5 C4 . . . . 178.77(16) ?
N4 C6 C7 C8 . . . . -176.73(15) ?
N5 C9 C10 C11 . . . . -178.98(16) ?
N5 C9 C14 C13 . . . . 178.52(17) ?
N5 N4 C6 C5 . . . . 166.55(16) ?
N5 N4 C6 C7 . . . . -15.0(2) ?
